data_1530785
loop_
_publ_author_name
'Sizova, R.G.'
'Voronkov, A.A.'
'Belov, N.V.'
'Ilyukhin, V.V.'
'Shumyatskaya, N.G.'

_publ_section_title
;
 About crystalline structure of Na4 Zr2 (Si O4)3
;
_journal_name_full 'Doklady Akademii Nauk SSSR'
_journal_page_first 90
_journal_page_last 92
_journal_volume 205
_journal_year 1972
_chemical_formula_sum 'Na4 O12 Si3 Zr2'
_chemical_name_systematic 'Na4 Zr2 (Si O4)3'
_space_group_IT_number 167
_symmetry_space_group_name_Hall '-R 3 2"c'
_symmetry_space_group_name_H-M 'R -3 c :H'
_cell_angle_alpha 90
_cell_angle_beta 90
_cell_angle_gamma 120
_cell_formula_units_Z 6
_cell_length_a 9.1
_cell_length_b 9.1
_cell_length_c 22.07
_cell_volume 1582.762
_citation_journal_id_ASTM DANKAS
_cod_data_source_file Sizova_DANKAS_1972_378.cif
_cod_data_source_block Na4O12Si3Zr2
_cod_original_cell_volume 1582.763
_cod_database_code 1530785

loop_
_symmetry_equiv_pos_as_xyz
x,y,z
-y,x-y,z
-x+y,-x,z
y,x,-z+1/2
-x,-x+y,-z+1/2
x-y,-y,-z+1/2
-x,-y,-z
y,-x+y,-z
x-y,x,-z
-y,-x,z-1/2
x,x-y,z-1/2
-x+y,y,z-1/2
x+2/3,y+1/3,z+1/3
-y+2/3,x-y+1/3,z+1/3
-x+y+2/3,-x+1/3,z+1/3
y+2/3,x+1/3,-z+5/6
-x+2/3,-x+y+1/3,-z+5/6
x-y+2/3,-y+1/3,-z+5/6
-x+2/3,-y+1/3,-z+1/3
y+2/3,-x+y+1/3,-z+1/3
x-y+2/3,x+1/3,-z+1/3
-y+2/3,-x+1/3,z-1/6
x+2/3,x-y+1/3,z-1/6
-x+y+2/3,y+1/3,z-1/6
x+1/3,y+2/3,z+2/3
-y+1/3,x-y+2/3,z+2/3
-x+y+1/3,-x+2/3,z+2/3
y+1/3,x+2/3,-z+7/6
-x+1/3,-x+y+2/3,-z+7/6
x-y+1/3,-y+2/3,-z+7/6
-x+1/3,-y+2/3,-z+2/3
y+1/3,-x+y+2/3,-z+2/3
x-y+1/3,x+2/3,-z+2/3
-y+1/3,-x+2/3,z+1/6
x+1/3,x-y+2/3,z+1/6
-x+y+1/3,y+2/3,z+1/6

loop_
_atom_site_label
_atom_site_type_symbol
_atom_site_fract_x
_atom_site_fract_y
_atom_site_fract_z
_atom_site_occupancy
_atom_site_U_iso_or_equiv
Na1 Na+1 0 0 0 1 0.0
Na2 Na+1 0.3 0.3 0.25 1 0.0
Si1 Si+4 0.3 0.3 0.75 1 0.0
O1 O-2 0.183 0.183 0.083 1 0.0
O2 O-2 0.183 0.183 0.688 1 0.0
Zr1 Zr+4 0 0 0.146 1 0.0
